data_2226927
loop_
_publ_author_name
'Bai, Xue-Lian'
'Yue, Tian-Li'
'Yuan, Ya-Hong'
'Zhang, Hua-Wei'

_publ_section_title
;
 Bis[4-(2-benzoyl-1-oxidoethenyl)-3-hydroxyphenyl
 benzoato]diethanolcobalt(II)
;
_journal_coeditor_code HB5579
_journal_issue 8
_journal_name_full 'Acta Crystallographica Section E'
_journal_page_first m1038
_journal_page_last m1039
_journal_paper_doi 10.1107/S1600536810029776
_journal_volume 66
_journal_year 2010
_chemical_formula_iupac '[Co (C22 H15 O5)2 (C2 H6 O)2]'
_chemical_formula_moiety 'C48 H42 Co O12'
_chemical_formula_sum 'C48 H42 Co O12'
_chemical_formula_weight 869.75
_chemical_name_systematic
;
Bis[4-(2-benzoyl-1-oxidoethenyl)-3-hydroxyphenyl
benzoato]diethanolcobalt(II)
;
_space_group_IT_number 2
_symmetry_cell_setting triclinic
_symmetry_space_group_name_Hall '-P 1'
_symmetry_space_group_name_H-M 'P -1'
_atom_sites_solution_hydrogens geom
_atom_sites_solution_primary direct
_atom_sites_solution_secondary difmap
_audit_creation_method SHELXL-97
_cell_angle_alpha 106.3580(10)
_cell_angle_beta 95.431(2)
_cell_angle_gamma 90.9200(10)
_cell_formula_units_Z 1
_cell_length_a 7.2068(9)
_cell_length_b 9.4298(12)
_cell_length_c 16.5511(19)
_cell_measurement_reflns_used 25
_cell_measurement_temperature 298(2)
_cell_measurement_theta_max 12
_cell_measurement_theta_min 9
_cell_volume 1073.3(2)
_computing_cell_refinement 'CAD-4 Software (Enraf--Nonius, 1989)'
_computing_data_collection 'CAD-4 Software (Enraf--Nonius, 1989)'
_computing_data_reduction 'XCAD4 (Harms & Wocadlo, 1995)'
_computing_molecular_graphics 'SHELXTL (Sheldrick, 2008)'
_computing_publication_material 'SHELXTL (Sheldrick, 2008)'
_computing_structure_refinement 'SHELXL97 (Sheldrick, 2008)'
_computing_structure_solution 'SHELXS97 (Sheldrick, 2008)'
_diffrn_ambient_temperature 298(2)
_diffrn_measured_fraction_theta_full 0.983
_diffrn_measured_fraction_theta_max 0.983
_diffrn_measurement_device_type 'Enraf--Nonius CAD-4'
_diffrn_measurement_method '\w/2\q scan'
_diffrn_radiation_monochromator graphite
_diffrn_radiation_source 'fine-focus sealed tube'
_diffrn_radiation_type MoK\a
_diffrn_radiation_wavelength 0.71073
_diffrn_reflns_av_R_equivalents 0.0393
_diffrn_reflns_av_sigmaI/netI 0.0930
_diffrn_reflns_limit_h_max 7
_diffrn_reflns_limit_h_min -8
_diffrn_reflns_limit_k_max 11
_diffrn_reflns_limit_k_min -11
_diffrn_reflns_limit_l_max 19
_diffrn_reflns_limit_l_min -19
_diffrn_reflns_number 5612
_diffrn_reflns_theta_full 25.00
_diffrn_reflns_theta_max 25.00
_diffrn_reflns_theta_min 2.25
_diffrn_standards_decay_% 1
_diffrn_standards_interval_count 200
_diffrn_standards_interval_time 120
_diffrn_standards_number 3
_exptl_absorpt_coefficient_mu 0.464
_exptl_absorpt_correction_T_max 0.955
_exptl_absorpt_correction_T_min 0.844
_exptl_absorpt_correction_type psi-scan
_exptl_absorpt_process_details '(North <i>et al.</i>, 1968)'
_exptl_crystal_colour red
_exptl_crystal_density_diffrn 1.346
_exptl_crystal_density_method 'not measured'
_exptl_crystal_description block
_exptl_crystal_F_000 453
_exptl_crystal_size_max 0.38
_exptl_crystal_size_mid 0.15
_exptl_crystal_size_min 0.10
_refine_diff_density_max 0.328
_refine_diff_density_min -0.394
_refine_ls_extinction_method none
_refine_ls_goodness_of_fit_ref 0.945
_refine_ls_hydrogen_treatment constr
_refine_ls_matrix_type full
_refine_ls_number_parameters 296
_refine_ls_number_reflns 3716
_refine_ls_number_restraints 0
_refine_ls_restrained_S_all 0.945
_refine_ls_R_factor_all 0.1202
_refine_ls_R_factor_gt 0.0648
_refine_ls_shift/su_max 0.001
_refine_ls_shift/su_mean 0.000
_refine_ls_structure_factor_coef Fsqd
_refine_ls_weighting_details 'calc w=1/[\s^2^(Fo^2^)+(0.0689P)^2^] where P=(Fo^2^+2Fc^2^)/3'
_refine_ls_weighting_scheme calc
_refine_ls_wR_factor_gt 0.1405
_refine_ls_wR_factor_ref 0.1608
_reflns_number_gt 1953
_reflns_number_total 3716
_reflns_threshold_expression I>2\s(I)
_cod_data_source_file hb5579.cif
_cod_data_source_block I
_cod_database_code 2226927
_cod_database_fobs_code 2226927

loop_
_symmetry_equiv_pos_as_xyz
'x, y, z'
'-x, -y, -z'

loop_
_atom_site_type_symbol
_atom_site_label
_atom_site_fract_x
_atom_site_fract_y
_atom_site_fract_z
_atom_site_U_iso_or_equiv
_atom_site_adp_type
_atom_site_calc_flag
_atom_site_refinement_flags
_atom_site_occupancy
_atom_site_disorder_assembly
_atom_site_disorder_group
Co Co1 0.5000 0.5000 0.5000 0.0624(4) Uani d S 1 . .
O O1 0.6698(4) 0.3797(3) 0.55579(17) 0.0628(9) Uani d . 1 . .
O O2 0.3392(4) 0.5269(4) 0.59728(17) 0.0651(9) Uani d . 1 . .
O O3 0.0547(4) 0.6632(4) 0.63944(17) 0.0761(11) Uani d . 1 . .
H H3 0.1307 0.6221 0.6077 0.114 Uiso calc R 1 . .
O O4 -0.0989(4) 0.7618(4) 0.92129(19) 0.0698(9) Uani d . 1 . .
O O5 -0.2457(5) 0.5537(4) 0.9277(2) 0.0889(12) Uani d . 1 . .
O O6 0.3197(5) 0.3103(4) 0.4264(2) 0.0835(11) Uani d . 1 . .
H H6 0.2093 0.3309 0.4121 0.100 Uiso d R 1 A .
C C1 0.6744(6) 0.3714(5) 0.6316(3) 0.0496(11) Uani d . 1 . .
C C2 0.5426(6) 0.4316(5) 0.6878(2) 0.0553(12) Uani d . 1 . .
H H2 0.5644 0.4225 0.7424 0.066 Uiso calc R 1 . .
C C3 0.3823(6) 0.5036(5) 0.6703(2) 0.0487(11) Uani d . 1 . .
C C4 0.2513(5) 0.5608(5) 0.7353(2) 0.0481(11) Uani d . 1 . .
C C5 0.0949(6) 0.6410(5) 0.7169(2) 0.0507(11) Uani d . 1 . .
C C6 -0.0226(6) 0.7014(5) 0.7786(3) 0.0587(12) Uani d . 1 . .
H H6A -0.1229 0.7551 0.7661 0.070 Uiso calc R 1 . .
C C7 0.0089(6) 0.6822(5) 0.8575(3) 0.0582(12) Uani d . 1 . .
C C8 0.1538(6) 0.5989(5) 0.8769(3) 0.0658(14) Uani d . 1 . .
H H8 0.1708 0.5818 0.9297 0.079 Uiso calc R 1 . .
C C9 0.2720(6) 0.5420(5) 0.8164(3) 0.0597(13) Uani d . 1 . .
H H9 0.3710 0.4882 0.8302 0.072 Uiso calc R 1 . .
C C10 0.8321(6) 0.2857(5) 0.6592(2) 0.0510(12) Uani d . 1 . .
C C11 0.9469(7) 0.2133(6) 0.6006(3) 0.0824(18) Uani d . 1 . .
H H11 0.9284 0.2200 0.5454 0.099 Uiso calc R 1 . .
C C12 1.0905(8) 0.1300(7) 0.6226(3) 0.100(2) Uani d . 1 . .
H H12 1.1665 0.0814 0.5821 0.120 Uiso calc R 1 . .
C C13 1.1205(8) 0.1191(6) 0.7038(3) 0.0886(18) Uani d . 1 . .
H H13 1.2125 0.0597 0.7181 0.106 Uiso calc R 1 . .
C C14 1.0137(8) 0.1964(6) 0.7625(3) 0.0873(19) Uani d . 1 . .
H H14 1.0363 0.1935 0.8182 0.105 Uiso calc R 1 . .
C C15 0.8721(7) 0.2792(6) 0.7409(3) 0.0714(15) Uani d . 1 . .
H H15 0.8016 0.3322 0.7827 0.086 Uiso calc R 1 . .
C C16 -0.2220(7) 0.6860(6) 0.9529(3) 0.0588(12) Uani d . 1 . .
C C17 -0.3227(6) 0.7882(5) 1.0192(2) 0.0515(12) Uani d . 1 . .
C C18 -0.2748(7) 0.9379(6) 1.0524(3) 0.0638(13) Uani d . 1 . .
H H18 -0.1730 0.9787 1.0348 0.077 Uiso calc R 1 . .
C C19 -0.3782(7) 1.0260(6) 1.1114(3) 0.0751(15) Uani d . 1 . .
H H19 -0.3452 1.1261 1.1341 0.090 Uiso calc R 1 . .
C C20 -0.5292(8) 0.9668(7) 1.1368(3) 0.0784(17) Uani d . 1 . .
H H20 -0.5986 1.0270 1.1764 0.094 Uiso calc R 1 . .
C C21 -0.5791(8) 0.8193(7) 1.1042(3) 0.0843(17) Uani d . 1 . .
H H21 -0.6831 0.7798 1.1208 0.101 Uiso calc R 1 . .
C C22 -0.4739(7) 0.7297(6) 1.0465(3) 0.0697(14) Uani d . 1 . .
H H22 -0.5051 0.6290 1.0258 0.084 Uiso calc R 1 . .
C C23 0.3217(17) 0.1644(13) 0.4320(14) 0.087(5) Uani d P 0.65(3) A 1
H H23A 0.2041 0.1119 0.4068 0.104 Uiso calc PR 0.65(3) A 1
H H23B 0.3398 0.1644 0.4909 0.104 Uiso calc PR 0.65(3) A 1
C C24 0.479(6) 0.090(5) 0.3856(19) 0.116(8) Uani d P 0.65(3) A 1
H H24A 0.4836 0.1185 0.3344 0.174 Uiso calc PR 0.65(3) A 1
H H24B 0.4601 -0.0151 0.3719 0.174 Uiso calc PR 0.65(3) A 1
H H24C 0.5951 0.1202 0.4207 0.174 Uiso calc PR 0.65(3) A 1
C C23' 0.348(3) 0.165(2) 0.375(3) 0.087(8) Uani d P 0.35(3) A 2
H H23C 0.4117 0.1730 0.3273 0.104 Uiso calc PR 0.35(3) A 2
H H23D 0.2272 0.1159 0.3526 0.104 Uiso calc PR 0.35(3) A 2
C C24' 0.458(11) 0.067(9) 0.418(3) 0.116(14) Uani d P 0.35(3) A 2
H H24D 0.5487 0.1267 0.4610 0.174 Uiso calc PR 0.35(3) A 2
H H24E 0.5215 -0.0033 0.3770 0.174 Uiso calc PR 0.35(3) A 2
H H24F 0.3755 0.0156 0.4433 0.174 Uiso calc PR 0.35(3) A 2

loop_
_atom_site_aniso_label
_atom_site_aniso_U_11
_atom_site_aniso_U_22
_atom_site_aniso_U_33
_atom_site_aniso_U_12
_atom_site_aniso_U_13
_atom_site_aniso_U_23
Co1 0.0504(6) 0.0955(8) 0.0497(5) 0.0298(5) 0.0152(4) 0.0298(5)
O1 0.053(2) 0.094(2) 0.0492(17) 0.0336(18) 0.0160(15) 0.0283(17)
O2 0.053(2) 0.102(3) 0.0502(17) 0.0321(18) 0.0154(15) 0.0323(17)
O3 0.056(2) 0.123(3) 0.0579(19) 0.044(2) 0.0174(16) 0.0331(19)
O4 0.064(2) 0.072(2) 0.077(2) 0.0116(18) 0.0381(18) 0.0150(18)
O5 0.093(3) 0.066(3) 0.104(3) 0.003(2) 0.051(2) 0.005(2)
O6 0.058(2) 0.090(3) 0.100(3) 0.027(2) -0.002(2) 0.024(2)
C1 0.040(3) 0.061(3) 0.049(3) 0.014(2) 0.005(2) 0.017(2)
C2 0.045(3) 0.080(3) 0.048(2) 0.022(3) 0.013(2) 0.027(2)
C3 0.039(3) 0.061(3) 0.048(2) 0.011(2) 0.008(2) 0.017(2)
C4 0.034(2) 0.062(3) 0.051(2) 0.012(2) 0.010(2) 0.016(2)
C5 0.041(3) 0.067(3) 0.045(2) 0.009(2) 0.010(2) 0.015(2)
C6 0.042(3) 0.074(3) 0.062(3) 0.018(2) 0.018(2) 0.018(2)
C7 0.048(3) 0.065(3) 0.062(3) 0.010(3) 0.023(2) 0.012(2)
C8 0.058(3) 0.088(4) 0.058(3) 0.014(3) 0.020(3) 0.027(3)
C9 0.049(3) 0.083(4) 0.055(3) 0.024(3) 0.016(2) 0.029(2)
C10 0.043(3) 0.067(3) 0.049(3) 0.014(2) 0.010(2) 0.023(2)
C11 0.073(4) 0.123(5) 0.057(3) 0.053(4) 0.019(3) 0.028(3)
C12 0.082(4) 0.142(6) 0.083(4) 0.074(4) 0.025(3) 0.034(4)
C13 0.078(4) 0.115(5) 0.082(4) 0.045(4) 0.004(3) 0.042(3)
C14 0.085(4) 0.129(5) 0.066(3) 0.052(4) 0.014(3) 0.052(3)
C15 0.065(3) 0.104(4) 0.058(3) 0.035(3) 0.017(3) 0.038(3)
C16 0.051(3) 0.071(4) 0.058(3) 0.007(3) 0.018(2) 0.018(3)
C17 0.048(3) 0.064(3) 0.044(2) 0.010(3) 0.011(2) 0.017(2)
C18 0.055(3) 0.076(4) 0.059(3) 0.004(3) 0.018(3) 0.013(3)
C19 0.074(4) 0.075(4) 0.068(3) 0.006(3) 0.013(3) 0.006(3)
C20 0.084(4) 0.096(5) 0.057(3) 0.026(4) 0.033(3) 0.016(3)
C21 0.079(4) 0.100(5) 0.086(4) 0.009(4) 0.047(3) 0.032(4)
C22 0.069(3) 0.071(4) 0.074(3) 0.006(3) 0.032(3) 0.020(3)
C23 0.072(7) 0.096(9) 0.094(10) 0.027(6) 0.011(7) 0.030(7)
C24 0.110(14) 0.114(16) 0.12(2) 0.037(12) 0.017(16) 0.017(14)
C23' 0.072(13) 0.097(16) 0.09(2) 0.027(11) 0.011(12) 0.030(13)
C24' 0.11(3) 0.11(3) 0.12(4) 0.04(2) 0.02(3) 0.02(3)

loop_
_atom_type_symbol
_atom_type_description
_atom_type_scat_dispersion_real
_atom_type_scat_dispersion_imag
_atom_type_scat_source
C C 0.0033 0.0016 'International Tables Vol C Tables 4.2.6.8 and 6.1.1.4'
H H 0.0000 0.0000 'International Tables Vol C Tables 4.2.6.8 and 6.1.1.4'
O O 0.0106 0.0060 'International Tables Vol C Tables 4.2.6.8 and 6.1.1.4'
Co Co 0.3494 0.9721 'International Tables Vol C Tables 4.2.6.8 and 6.1.1.4'

loop_
_geom_angle_atom_site_label_1
_geom_angle_atom_site_label_2
_geom_angle_atom_site_label_3
_geom_angle_site_symmetry_1
_geom_angle_site_symmetry_3
_geom_angle
_geom_angle_publ_flag
O1 Co1 O1 2_666 . 180.00(13) ?
O1 Co1 O2 2_666 2_666 88.35(11) ?
O1 Co1 O2 . 2_666 91.65(11) ?
O1 Co1 O2 2_666 . 91.65(11) ?
O1 Co1 O2 . . 88.35(11) ?
O2 Co1 O2 2_666 . 180.0000(10) ?
O1 Co1 O6 2_666 2_666 94.47(13) ?
O1 Co1 O6 . 2_666 85.53(13) ?
O2 Co1 O6 2_666 2_666 89.66(13) ?
O2 Co1 O6 . 2_666 90.34(13) ?
O1 Co1 O6 2_666 . 85.53(13) ?
O1 Co1 O6 . . 94.47(13) ?
O2 Co1 O6 2_666 . 90.34(13) ?
O2 Co1 O6 . . 89.66(13) ?
O6 Co1 O6 2_666 . 180.0000(10) ?
C1 O1 Co1 . . 127.4(2) ?
C3 O2 Co1 . . 127.9(3) ?
C5 O3 H3 . . 109.5 ?
C16 O4 C7 . . 119.1(4) ?
C23 O6 C23' . . 40.5(9) ?
C23 O6 Co1 . . 128.0(6) ?
C23' O6 Co1 . . 135.4(9) ?
C23 O6 H6 . . 110.0 ?
C23' O6 H6 . . 106.9 ?
Co1 O6 H6 . . 115.0 ?
O1 C1 C2 . . 124.7(4) ?
O1 C1 C10 . . 115.6(3) ?
C2 C1 C10 . . 119.7(3) ?
C3 C2 C1 . . 126.8(4) ?
C3 C2 H2 . . 116.6 ?
C1 C2 H2 . . 116.6 ?
O2 C3 C2 . . 122.5(4) ?
O2 C3 C4 . . 115.8(3) ?
C2 C3 C4 . . 121.7(3) ?
C9 C4 C5 . . 115.9(4) ?
C9 C4 C3 . . 123.8(4) ?
C5 C4 C3 . . 120.3(3) ?
O3 C5 C6 . . 117.3(4) ?
O3 C5 C4 . . 122.1(4) ?
C6 C5 C4 . . 120.6(4) ?
C7 C6 C5 . . 120.3(4) ?
C7 C6 H6A . . 119.8 ?
C5 C6 H6A . . 119.8 ?
C6 C7 C8 . . 121.0(4) ?
C6 C7 O4 . . 118.1(4) ?
C8 C7 O4 . . 120.6(4) ?
C9 C8 C7 . . 118.5(4) ?
C9 C8 H8 . . 120.7 ?
C7 C8 H8 . . 120.7 ?
C8 C9 C4 . . 123.5(4) ?
C8 C9 H9 . . 118.2 ?
C4 C9 H9 . . 118.2 ?
C11 C10 C15 . . 117.2(4) ?
C11 C10 C1 . . 119.0(4) ?
C15 C10 C1 . . 123.8(4) ?
C10 C11 C12 . . 121.0(4) ?
C10 C11 H11 . . 119.5 ?
C12 C11 H11 . . 119.5 ?
C13 C12 C11 . . 120.4(5) ?
C13 C12 H12 . . 119.8 ?
C11 C12 H12 . . 119.8 ?
C14 C13 C12 . . 118.6(4) ?
C14 C13 H13 . . 120.7 ?
C12 C13 H13 . . 120.7 ?
C13 C14 C15 . . 120.9(4) ?
C13 C14 H14 . . 119.5 ?
C15 C14 H14 . . 119.5 ?
C10 C15 C14 . . 121.7(4) ?
C10 C15 H15 . . 119.2 ?
C14 C15 H15 . . 119.2 ?
O5 C16 O4 . . 122.5(4) ?
O5 C16 C17 . . 126.1(5) ?
O4 C16 C17 . . 111.4(5) ?
C22 C17 C18 . . 119.1(4) ?
C22 C17 C16 . . 117.6(5) ?
C18 C17 C16 . . 123.3(4) ?
C19 C18 C17 . . 119.9(5) ?
C19 C18 H18 . . 120.0 ?
C17 C18 H18 . . 120.0 ?
C20 C19 C18 . . 120.2(5) ?
C20 C19 H19 . . 119.9 ?
C18 C19 H19 . . 119.9 ?
C19 C20 C21 . . 120.5(5) ?
C19 C20 H20 . . 119.7 ?
C21 C20 H20 . . 119.7 ?
C20 C21 C22 . . 119.6(5) ?
C20 C21 H21 . . 120.2 ?
C22 C21 H21 . . 120.2 ?
C21 C22 C17 . . 120.6(5) ?
C21 C22 H22 . . 119.7 ?
C17 C22 H22 . . 119.7 ?
O6 C23 C24 . . 108(2) ?
O6 C23 H23A . . 110.2 ?
C24 C23 H23A . . 110.2 ?
O6 C23 H23B . . 110.2 ?
C24 C23 H23B . . 110.2 ?
H23A C23 H23B . . 108.5 ?
C23 C24 H24A . . 109.5 ?
C23 C24 H24B . . 109.5 ?
H24A C24 H24B . . 109.5 ?
C23 C24 H24C . . 109.5 ?
H24A C24 H24C . . 109.5 ?
H24B C24 H24C . . 109.5 ?
O6 C23' C24' . . 116(4) ?
O6 C23' H23C . . 108.2 ?
C24' C23' H23C . . 108.2 ?
O6 C23' H23D . . 108.2 ?
C24' C23' H23D . . 108.2 ?
H23C C23' H23D . . 107.4 ?
C23' C24' H24D . . 109.5 ?
C23' C24' H24E . . 109.5 ?
H24D C24' H24E . . 109.5 ?
C23' C24' H24F . . 109.5 ?
H24D C24' H24F . . 109.5 ?
H24E C24' H24F . . 109.5 ?

loop_
_geom_bond_atom_site_label_1
_geom_bond_atom_site_label_2
_geom_bond_site_symmetry_2
_geom_bond_distance
_geom_bond_publ_flag
Co1 O1 2_666 2.015(2) ?
Co1 O1 . 2.015(2) y
Co1 O2 2_666 2.033(3) ?
Co1 O2 . 2.033(3) y
Co1 O6 2_666 2.184(4) ?
Co1 O6 . 2.184(4) y
O1 C1 . 1.276(4) ?
O2 C3 . 1.299(4) ?
O3 C5 . 1.361(4) ?
O3 H3 . 0.8200 ?
O4 C16 . 1.360(5) ?
O4 C7 . 1.417(5) ?
O5 C16 . 1.202(5) ?
O6 C23 . 1.405(13) ?
O6 C23' . 1.43(2) ?
O6 H6 . 0.8500 ?
C1 C2 . 1.406(5) ?
C1 C10 . 1.514(5) ?
C2 C3 . 1.397(5) ?
C2 H2 . 0.9300 ?
C3 C4 . 1.490(5) ?
C4 C9 . 1.397(5) ?
C4 C5 . 1.425(5) ?
C5 C6 . 1.392(5) ?
C6 C7 . 1.366(6) ?
C6 H6A . 0.9300 ?
C7 C8 . 1.384(6) ?
C8 C9 . 1.375(5) ?
C8 H8 . 0.9300 ?
C9 H9 . 0.9300 ?
C10 C11 . 1.374(5) ?
C10 C15 . 1.375(5) ?
C11 C12 . 1.391(6) ?
C11 H11 . 0.9300 ?
C12 C13 . 1.373(6) ?
C12 H12 . 0.9300 ?
C13 C14 . 1.352(6) ?
C13 H13 . 0.9300 ?
C14 C15 . 1.376(6) ?
C14 H14 . 0.9300 ?
C15 H15 . 0.9300 ?
C16 C17 . 1.495(6) ?
C17 C22 . 1.382(6) ?
C17 C18 . 1.388(6) ?
C18 C19 . 1.379(6) ?
C18 H18 . 0.9300 ?
C19 C20 . 1.368(7) ?
C19 H19 . 0.9300 ?
C20 C21 . 1.371(7) ?
C20 H20 . 0.9300 ?
C21 C22 . 1.379(6) ?
C21 H21 . 0.9300 ?
C22 H22 . 0.9300 ?
C23 C24 . 1.50(5) ?
C23 H23A . 0.9700 ?
C23 H23B . 0.9700 ?
C24 H24A . 0.9600 ?
C24 H24B . 0.9600 ?
C24 H24C . 0.9600 ?
C23' C24' . 1.51(8) ?
C23' H23C . 0.9700 ?
C23' H23D . 0.9700 ?
C24' H24D . 0.9600 ?
C24' H24E . 0.9600 ?
C24' H24F . 0.9600 ?

loop_
_geom_hbond_atom_site_label_D
_geom_hbond_atom_site_label_H
_geom_hbond_atom_site_label_A
_geom_hbond_site_symmetry_A
_geom_hbond_distance_DH
_geom_hbond_distance_HA
_geom_hbond_distance_DA
_geom_hbond_angle_DHA
O3 H3 O2 . 0.82 1.76 2.489(4) 147
O6 H6 O3 2_566 0.85 2.02 2.855(4) 168

loop_
_geom_torsion_atom_site_label_1
_geom_torsion_atom_site_label_2
_geom_torsion_atom_site_label_3
_geom_torsion_atom_site_label_4
_geom_torsion_site_symmetry_1
_geom_torsion_site_symmetry_2
_geom_torsion_site_symmetry_3
_geom_torsion_site_symmetry_4
_geom_torsion
_geom_torsion_publ_flag
O1 Co1 O1 C1 2_666 . . . -8E1(10) ?
O2 Co1 O1 C1 2_666 . . . 165.4(4) ?
O2 Co1 O1 C1 . . . . -14.6(4) ?
O6 Co1 O1 C1 2_666 . . . 75.9(4) ?
O6 Co1 O1 C1 . . . . -104.1(4) ?
O1 Co1 O2 C3 2_666 . . . -164.3(4) ?
O1 Co1 O2 C3 . . . . 15.7(4) ?
O2 Co1 O2 C3 2_666 . . . 11E1(10) ?
O6 Co1 O2 C3 2_666 . . . -69.8(4) ?
O6 Co1 O2 C3 . . . . 110.2(4) ?
O1 Co1 O6 C23 2_666 . . . -172.1(11) ?
O1 Co1 O6 C23 . . . . 7.9(11) ?
O2 Co1 O6 C23 2_666 . . . 99.5(11) ?
O2 Co1 O6 C23 . . . . -80.5(11) ?
O6 Co1 O6 C23 2_666 . . . -2E1(10) ?
O1 Co1 O6 C23' 2_666 . . . 133(2) ?
O1 Co1 O6 C23' . . . . -47(2) ?
O2 Co1 O6 C23' 2_666 . . . 45(2) ?
O2 Co1 O6 C23' . . . . -135(2) ?
O6 Co1 O6 C23' 2_666 . . . -7E1(10) ?
Co1 O1 C1 C2 . . . . 8.8(7) ?
Co1 O1 C1 C10 . . . . -173.2(3) ?
O1 C1 C2 C3 . . . . 3.0(8) ?
C10 C1 C2 C3 . . . . -175.0(4) ?
Co1 O2 C3 C2 . . . . -10.7(6) ?
Co1 O2 C3 C4 . . . . 168.4(3) ?
C1 C2 C3 O2 . . . . -1.9(8) ?
C1 C2 C3 C4 . . . . 179.0(4) ?
O2 C3 C4 C9 . . . . 178.0(4) ?
C2 C3 C4 C9 . . . . -3.0(7) ?
O2 C3 C4 C5 . . . . -2.6(6) ?
C2 C3 C4 C5 . . . . 176.4(4) ?
C9 C4 C5 O3 . . . . -177.8(4) ?
C3 C4 C5 O3 . . . . 2.7(7) ?
C9 C4 C5 C6 . . . . 2.8(7) ?
C3 C4 C5 C6 . . . . -176.6(4) ?
O3 C5 C6 C7 . . . . 179.4(4) ?
C4 C5 C6 C7 . . . . -1.2(7) ?
C5 C6 C7 C8 . . . . -2.0(8) ?
C5 C6 C7 O4 . . . . 171.8(4) ?
C16 O4 C7 C6 . . . . 113.6(5) ?
C16 O4 C7 C8 . . . . -72.5(6) ?
C6 C7 C8 C9 . . . . 3.4(8) ?
O4 C7 C8 C9 . . . . -170.3(4) ?
C7 C8 C9 C4 . . . . -1.6(8) ?
C5 C4 C9 C8 . . . . -1.5(7) ?
C3 C4 C9 C8 . . . . 178.0(4) ?
O1 C1 C10 C11 . . . . -5.6(7) ?
C2 C1 C10 C11 . . . . 172.5(5) ?
O1 C1 C10 C15 . . . . 172.3(5) ?
C2 C1 C10 C15 . . . . -9.5(7) ?
C15 C10 C11 C12 . . . . 3.6(8) ?
C1 C10 C11 C12 . . . . -178.3(5) ?
C10 C11 C12 C13 . . . . -0.2(9) ?
C11 C12 C13 C14 . . . . -3.1(10) ?
C12 C13 C14 C15 . . . . 2.9(10) ?
C11 C10 C15 C14 . . . . -3.9(8) ?
C1 C10 C15 C14 . . . . 178.1(5) ?
C13 C14 C15 C10 . . . . 0.7(9) ?
C7 O4 C16 O5 . . . . -1.4(7) ?
C7 O4 C16 C17 . . . . -179.9(3) ?
O5 C16 C17 C22 . . . . -9.3(7) ?
O4 C16 C17 C22 . . . . 169.2(4) ?
O5 C16 C17 C18 . . . . 172.5(5) ?
O4 C16 C17 C18 . . . . -9.0(6) ?
C22 C17 C18 C19 . . . . -0.3(7) ?
C16 C17 C18 C19 . . . . 177.9(4) ?
C17 C18 C19 C20 . . . . -0.7(7) ?
C18 C19 C20 C21 . . . . 0.3(8) ?
C19 C20 C21 C22 . . . . 1.2(8) ?
C20 C21 C22 C17 . . . . -2.2(8) ?
C18 C17 C22 C21 . . . . 1.7(7) ?
C16 C17 C22 C21 . . . . -176.6(4) ?
C23' O6 C23 C24 . . . . 40(2) ?
Co1 O6 C23 C24 . . . . -79(2) ?
C23 O6 C23' C24' . . . . -40(4) ?
Co1 O6 C23' C24' . . . . 59(5) ?
